data_7703242
loop_
_publ_author_name
'Nishi, Miki'
'Hayata, Yuki'
'Hoshino, Norihisa'
'Hanasaki, Noriaki'
'Akutagawa, Tomoyuki'
'Matsuda, Masaki'

_publ_section_title
;
 Intermolecular interactions of tetrabenzoporphyrin- and
 phthalocyanine-based charge-transfer complexes.
;
_journal_issue 48
_journal_name_full 'Dalton transactions (Cambridge, England : 2003)'
_journal_page_first 17723
_journal_page_last 17728
_journal_paper_doi 10.1039/c9dt03653a
_journal_volume 48
_journal_year 2019
_chemical_formula_moiety '2(C32 H16 Cl2 Co N8), C24 H20 P'
_chemical_formula_sum 'C88 H52 Cl4 Co2 N16 P'
_chemical_formula_weight 1624.08
_space_group_crystal_system tetragonal
_space_group_IT_number 86
_space_group_name_Hall '-P 4bc'
_space_group_name_H-M_alt 'P 42/n :2'
_atom_sites_solution_hydrogens geom
_audit_creation_method SHELXL-2018/1
_audit_update_record
;
2019-08-15 deposited with the CCDC.	2019-10-21 downloaded from the CCDC.
;
_cell_angle_alpha 90
_cell_angle_beta 90
_cell_angle_gamma 90
_cell_formula_units_Z 2
_cell_length_a 21.5677(4)
_cell_length_b 21.5677(4)
_cell_length_c 7.54110(10)
_cell_measurement_reflns_used 24797
_cell_measurement_temperature 296(2)
_cell_measurement_theta_max 68.215
_cell_measurement_theta_min 4.105
_cell_volume 3507.86(10)
_computing_cell_refinement 'RAPID AUTO'
_computing_data_collection 'RAPID AUTO'
_computing_data_reduction 'RAPID AUTO'
_computing_structure_refinement 'SHELXL-2018/1 (Sheldrick, 2018)'
_computing_structure_solution 'SIR-2004 (Burla, 2004)'
_diffrn_ambient_temperature 296(2)
_diffrn_measured_fraction_theta_full 0.993
_diffrn_measured_fraction_theta_max 0.991
_diffrn_measurement_device_type 'Rigaku R-AXIS RAPID'
_diffrn_measurement_method 'phi and omega scans'
_diffrn_radiation_type CuK\a
_diffrn_radiation_wavelength 1.54187
_diffrn_reflns_av_R_equivalents 0.0705
_diffrn_reflns_av_unetI/netI 0.0395
_diffrn_reflns_Laue_measured_fraction_full 0.993
_diffrn_reflns_Laue_measured_fraction_max 0.991
_diffrn_reflns_limit_h_max 25
_diffrn_reflns_limit_h_min -25
_diffrn_reflns_limit_k_max 25
_diffrn_reflns_limit_k_min -25
_diffrn_reflns_limit_l_max 8
_diffrn_reflns_limit_l_min -8
_diffrn_reflns_number 36554
_diffrn_reflns_point_group_measured_fraction_full 0.993
_diffrn_reflns_point_group_measured_fraction_max 0.991
_diffrn_reflns_theta_full 67.687
_diffrn_reflns_theta_max 68.217
_diffrn_reflns_theta_min 4.100
_diffrn_source 'rotating-anode X-ray tube'
_exptl_absorpt_coefficient_mu 5.836
_exptl_absorpt_correction_T_max 1.0000
_exptl_absorpt_correction_T_min 0.7784
_exptl_absorpt_correction_type empirical
_exptl_absorpt_process_details 'ABSCOR (Rigaku, 2010)'
_exptl_crystal_colour black
_exptl_crystal_density_diffrn 1.538
_exptl_crystal_description needle
_exptl_crystal_F_000 1658
_exptl_crystal_size_max 0.200
_exptl_crystal_size_mid 0.200
_exptl_crystal_size_min 0.200
_refine_diff_density_max 0.223
_refine_diff_density_min -0.799
_refine_diff_density_rms 0.075
_refine_ls_extinction_method none
_refine_ls_goodness_of_fit_ref 1.241
_refine_ls_hydrogen_treatment constr
_refine_ls_matrix_type full
_refine_ls_number_parameters 252
_refine_ls_number_reflns 3184
_refine_ls_number_restraints 0
_refine_ls_restrained_S_all 1.241
_refine_ls_R_factor_all 0.0622
_refine_ls_R_factor_gt 0.0524
_refine_ls_shift/su_max 0.001
_refine_ls_shift/su_mean 0.000
_refine_ls_structure_factor_coef Fsqd
_refine_ls_weighting_details 'w=1/[\s^2^(Fo^2^)+(0.1000P)^2^] where P=(Fo^2^+2Fc^2^)/3'
_refine_ls_weighting_scheme calc
_refine_ls_wR_factor_gt 0.1588
_refine_ls_wR_factor_ref 0.1674
_reflns_Friedel_coverage 0.000
_reflns_number_gt 2644
_reflns_number_total 3184
_reflns_threshold_expression 'I > 2\s(I)'
_cod_data_source_file c9dt03653a2.cif
_cod_data_source_block TPPCoPcCl22rt
_cod_original_cell_volume 3507.86(14)
_cod_original_sg_symbol_H-M 'P 42/n'
_cod_database_code 7703242
_shelx_shelxl_version_number 2018/1
_shelx_space_group_comment
;
The symmetry employed for this shelxl refinement is uniquely defined
by the following loop, which should always be used as a source of
symmetry information in preference to the above space-group names.
They are only intended as comments.
;
_shelx_estimated_absorpt_t_min 0.388
_shelx_estimated_absorpt_t_max 0.388

loop_
_space_group_symop_operation_xyz
'x, y, z'
'-x+1/2, -y+1/2, z'
'-y, x+1/2, z+1/2'
'y+1/2, -x, z+1/2'
'-x, -y, -z'
'x-1/2, y-1/2, -z'
'y, -x-1/2, -z-1/2'
'-y-1/2, x, -z-1/2'

loop_
_atom_site_label
_atom_site_type_symbol
_atom_site_fract_x
_atom_site_fract_y
_atom_site_fract_z
_atom_site_U_iso_or_equiv
_atom_site_adp_type
_atom_site_occupancy
_atom_site_site_symmetry_order
_atom_site_calc_flag
_atom_site_refinement_flags_posn
_atom_site_refinement_flags_adp
_atom_site_refinement_flags_occupancy
Co1 Co 0.500000 0.000000 0.500000 0.0340(3) Uani 1 2 d S . P
Cl1 Cl 0.55024(3) -0.08616(3) 0.59719(11) 0.0477(3) Uani 1 1 d . . .
N1 N 0.43247(10) -0.01126(10) 0.6657(3) 0.0379(6) Uani 1 1 d . . .
N2 N 0.45761(10) -0.05237(10) 0.3312(3) 0.0388(6) Uani 1 1 d . . .
N3 N 0.36442(11) -0.07760(11) 0.4943(3) 0.0413(6) Uani 1 1 d . . .
N4 N 0.46567(10) 0.05667(11) 0.9030(3) 0.0399(6) Uani 1 1 d . . .
C1 C 0.42672(13) 0.01816(13) 0.8254(4) 0.0383(6) Uani 1 1 d . . .
C2 C 0.36589(13) 0.00381(13) 0.9022(4) 0.0376(7) Uani 1 1 d . . .
C3 C 0.33747(14) 0.02325(14) 1.0581(4) 0.0458(7) Uani 1 1 d . . .
H1 H 0.357826 0.048522 1.139296 0.055 Uiso 1 1 calc R U .
C4 C 0.27689(14) 0.00293(15) 1.0864(4) 0.0482(8) Uani 1 1 d . . .
H2 H 0.256149 0.015377 1.188489 0.058 Uiso 1 1 calc R U .
C5 C 0.24675(14) -0.03538(15) 0.9663(4) 0.0481(8) Uani 1 1 d . . .
H3 H 0.206354 -0.048104 0.989372 0.058 Uiso 1 1 calc R U .
C6 C 0.27608(13) -0.05504(13) 0.8118(4) 0.0438(7) Uani 1 1 d . . .
H4 H 0.256037 -0.080833 0.731276 0.053 Uiso 1 1 calc R U .
C7 C 0.33641(12) -0.03476(13) 0.7820(4) 0.0388(7) Uani 1 1 d . . .
C8 C 0.37914(12) -0.04338(13) 0.6352(4) 0.0388(7) Uani 1 1 d . . .
C9 C 0.40163(12) -0.08157(12) 0.3561(4) 0.0382(6) Uani 1 1 d . . .
C10 C 0.38813(12) -0.12069(12) 0.2044(4) 0.0391(7) Uani 1 1 d . . .
C11 C 0.33816(13) -0.15846(13) 0.1641(4) 0.0442(7) Uani 1 1 d . . .
H5 H 0.304780 -0.162493 0.241302 0.053 Uiso 1 1 calc R U .
C12 C 0.33989(15) -0.19016(16) 0.0034(4) 0.0491(9) Uani 1 1 d . . .
H6 H 0.306801 -0.215428 -0.028719 0.059 Uiso 1 1 calc R U .
C13 C 0.39038(15) -0.18454(15) -0.1096(4) 0.0500(8) Uani 1 1 d . . .
H7 H 0.390427 -0.206652 -0.215504 0.060 Uiso 1 1 calc R U .
C14 C 0.44023(14) -0.14746(13) -0.0705(4) 0.0447(7) Uani 1 1 d . . .
H8 H 0.473853 -0.143984 -0.147042 0.054 Uiso 1 1 calc R U .
C15 C 0.43804(13) -0.11536(12) 0.0892(4) 0.0382(7) Uani 1 1 d . . .
C16 C 0.48117(13) -0.07165(12) 0.1715(4) 0.0381(6) Uani 1 1 d . . .
P1 P 0.250000 0.250000 0.250000 0.0455(4) Uani 1 4 d S T P
C17 C 0.23907(15) 0.18461(14) 0.3928(4) 0.0508(8) Uani 1 1 d . . .
C18 C 0.28060(19) 0.13647(16) 0.4001(5) 0.0641(10) Uani 1 1 d . . .
H9 H 0.315058 0.136008 0.325984 0.077 Uiso 1 1 calc R U .
C19 C 0.2706(3) 0.0883(2) 0.5197(5) 0.0856(14) Uani 1 1 d . . .
H10 H 0.297835 0.054902 0.522393 0.103 Uiso 1 1 calc R U .
C20 C 0.2214(2) 0.0896(2) 0.6329(5) 0.0791(13) Uani 1 1 d . . .
H11 H 0.215292 0.057156 0.712102 0.095 Uiso 1 1 calc R U .
C21 C 0.18087(19) 0.13859(19) 0.6308(5) 0.0716(11) Uani 1 1 d . . .
H12 H 0.147612 0.139407 0.709223 0.086 Uiso 1 1 calc R U .
C22 C 0.18926(18) 0.18636(18) 0.5131(5) 0.0599(10) Uani 1 1 d . . .
H13 H 0.162071 0.219826 0.512855 0.072 Uiso 1 1 calc R U .

loop_
_atom_site_aniso_label
_atom_site_aniso_U_11
_atom_site_aniso_U_22
_atom_site_aniso_U_33
_atom_site_aniso_U_23
_atom_site_aniso_U_13
_atom_site_aniso_U_12
Co1 0.0332(4) 0.0368(4) 0.0321(5) -0.0039(3) 0.0024(2) -0.0019(2)
Cl1 0.0470(4) 0.0462(4) 0.0499(6) 0.0017(3) 0.0003(3) 0.0034(3)
N1 0.0378(12) 0.0387(12) 0.0373(15) -0.0039(10) 0.0047(10) -0.0022(9)
N2 0.0376(12) 0.0403(12) 0.0383(15) -0.0038(11) 0.0012(10) -0.0024(9)
N3 0.0382(13) 0.0445(14) 0.0412(18) -0.0072(10) 0.0057(10) -0.0012(11)
N4 0.0375(12) 0.0446(13) 0.0377(16) -0.0078(10) 0.0051(10) -0.0052(10)
C1 0.0399(15) 0.0406(15) 0.0344(17) -0.0002(12) 0.0037(12) 0.0007(11)
C2 0.0355(14) 0.0420(15) 0.0354(18) 0.0001(12) 0.0054(11) 0.0019(11)
C3 0.0493(17) 0.0486(16) 0.0395(18) -0.0040(14) 0.0064(14) -0.0006(13)
C4 0.0461(17) 0.0584(19) 0.0403(19) -0.0048(14) 0.0133(14) -0.0020(14)
C5 0.0392(15) 0.0589(19) 0.046(2) 0.0003(15) 0.0107(14) -0.0039(14)
C6 0.0416(15) 0.0467(16) 0.0431(18) -0.0023(14) 0.0034(13) -0.0068(12)
C7 0.0373(14) 0.0414(15) 0.0377(18) -0.0006(12) 0.0054(12) -0.0011(11)
C8 0.0369(14) 0.0412(14) 0.0382(18) -0.0046(12) 0.0004(12) -0.0021(11)
C9 0.0391(14) 0.0369(14) 0.0386(17) -0.0049(12) 0.0040(12) 0.0004(11)
C10 0.0400(15) 0.0368(14) 0.0404(18) -0.0042(12) -0.0016(12) 0.0003(11)
C11 0.0375(15) 0.0449(16) 0.050(2) -0.0040(14) -0.0003(14) -0.0034(12)
C12 0.0444(18) 0.0480(18) 0.055(3) -0.0108(14) -0.0028(13) -0.0072(14)
C13 0.0578(19) 0.0499(18) 0.042(2) -0.0115(14) 0.0026(15) -0.0053(14)
C14 0.0484(16) 0.0455(16) 0.0403(18) -0.0065(14) 0.0054(14) -0.0026(13)
C15 0.0403(15) 0.0327(13) 0.0415(19) -0.0037(12) 0.0013(12) -0.0018(11)
C16 0.0394(14) 0.0389(14) 0.0361(18) -0.0027(12) 0.0048(12) -0.0001(11)
P1 0.0414(5) 0.0414(5) 0.0537(11) 0.000 0.000 0.000
C17 0.0500(17) 0.0445(16) 0.058(2) -0.0030(14) -0.0021(15) -0.0016(13)
C18 0.080(3) 0.052(2) 0.061(3) 0.0006(17) 0.0006(19) 0.0144(18)
C19 0.131(4) 0.056(2) 0.070(3) 0.010(2) -0.003(3) 0.030(3)
C20 0.114(4) 0.062(2) 0.061(3) 0.018(2) -0.009(3) -0.012(2)
C21 0.073(3) 0.080(3) 0.062(3) 0.016(2) 0.004(2) -0.014(2)
C22 0.057(2) 0.058(2) 0.064(3) 0.0094(16) 0.0025(16) 0.0035(18)

loop_
_atom_type_symbol
_atom_type_description
_atom_type_scat_dispersion_real
_atom_type_scat_dispersion_imag
_atom_type_scat_source
C C 0.0181 0.0091 'International Tables Vol C Tables 4.2.6.8 and 6.1.1.4'
H H 0.0000 0.0000 'International Tables Vol C Tables 4.2.6.8 and 6.1.1.4'
N N 0.0311 0.0180 'International Tables Vol C Tables 4.2.6.8 and 6.1.1.4'
P P 0.2955 0.4335 'International Tables Vol C Tables 4.2.6.8 and 6.1.1.4'
Cl Cl 0.3639 0.7018 'International Tables Vol C Tables 4.2.6.8 and 6.1.1.4'
Co Co -2.3653 3.6143 'International Tables Vol C Tables 4.2.6.8 and 6.1.1.4'

loop_
_geom_angle_atom_site_label_1
_geom_angle_atom_site_label_2
_geom_angle_atom_site_label_3
_geom_angle
_geom_angle_site_symmetry_1
_geom_angle_site_symmetry_3
N2 Co1 N2 180.0 5_656 .
N2 Co1 N1 90.24(10) 5_656 .
N2 Co1 N1 89.76(10) . .
N2 Co1 N1 89.76(10) 5_656 5_656
N2 Co1 N1 90.24(10) . 5_656
N1 Co1 N1 180.00(13) . 5_656
N2 Co1 Cl1 92.29(7) 5_656 .
N2 Co1 Cl1 87.71(7) . .
N1 Co1 Cl1 92.75(7) . .
N1 Co1 Cl1 87.25(7) 5_656 .
N2 Co1 Cl1 87.71(7) 5_656 5_656
N2 Co1 Cl1 92.29(7) . 5_656
N1 Co1 Cl1 87.25(7) . 5_656
N1 Co1 Cl1 92.75(7) 5_656 5_656
Cl1 Co1 Cl1 180.0 . 5_656
C8 N1 C1 108.0(2) . .
C8 N1 Co1 126.18(19) . .
C1 N1 Co1 125.40(18) . .
C16 N2 C9 107.8(2) . .
C16 N2 Co1 125.48(18) . .
C9 N2 Co1 126.42(19) . .
C9 N3 C8 121.4(3) . .
C16 N4 C1 121.3(3) 5_656 .
N4 C1 N1 128.7(3) . .
N4 C1 C2 121.8(3) . .
N1 C1 C2 109.3(2) . .
C7 C2 C3 122.1(3) . .
C7 C2 C1 106.2(2) . .
C3 C2 C1 131.6(3) . .
C2 C3 C4 116.6(3) . .
C5 C4 C3 121.7(3) . .
C4 C5 C6 121.0(3) . .
C7 C6 C5 117.7(3) . .
C2 C7 C6 120.8(3) . .
C2 C7 C8 106.5(2) . .
C6 C7 C8 132.6(3) . .
N3 C8 N1 128.2(3) . .
N3 C8 C7 121.9(2) . .
N1 C8 C7 110.0(2) . .
N3 C9 N2 127.8(3) . .
N3 C9 C10 122.6(3) . .
N2 C9 C10 109.6(2) . .
C11 C10 C15 121.0(3) . .
C11 C10 C9 132.2(3) . .
C15 C10 C9 106.8(2) . .
C10 C11 C12 117.3(3) . .
C13 C12 C11 120.8(3) . .
C14 C13 C12 122.2(3) . .
C13 C14 C15 116.8(3) . .
C10 C15 C14 121.8(3) . .
C10 C15 C16 106.3(2) . .
C14 C15 C16 131.9(3) . .
N4 C16 N2 128.5(3) 5_656 .
N4 C16 C15 122.0(3) 5_656 .
N2 C16 C15 109.4(2) . .
C17 P1 C17 111.21(11) 2 7_566
C17 P1 C17 111.21(11) 2 8_656
C17 P1 C17 106.0(2) 7_566 8_656
C17 P1 C17 106.0(2) 2 .
C17 P1 C17 111.21(11) 7_566 .
C17 P1 C17 111.21(11) 8_656 .
C18 C17 C22 119.5(3) . .
C18 C17 P1 122.3(3) . .
C22 C17 P1 117.9(3) . .
C17 C18 C19 119.3(4) . .
C20 C19 C18 120.7(4) . .
C19 C20 C21 120.4(4) . .
C20 C21 C22 120.1(4) . .
C21 C22 C17 119.9(4) . .

loop_
_geom_bond_atom_site_label_1
_geom_bond_atom_site_label_2
_geom_bond_distance
_geom_bond_site_symmetry_2
Co1 N2 1.932(2) 5_656
Co1 N2 1.932(2) .
Co1 N1 1.934(2) .
Co1 N1 1.934(2) 5_656
Co1 Cl1 2.2726(7) .
Co1 Cl1 2.2726(7) 5_656
N1 C8 1.362(3) .
N1 C1 1.367(4) .
N2 C16 1.372(3) .
N2 C9 1.374(3) .
N3 C9 1.318(3) .
N3 C8 1.332(3) .
N4 C16 1.317(3) 5_656
N4 C1 1.319(3) .
C1 C2 1.467(4) .
C2 C7 1.385(4) .
C2 C3 1.390(4) .
C3 C4 1.395(4) .
C4 C5 1.388(4) .
C5 C6 1.392(4) .
C6 C7 1.391(4) .
C7 C8 1.453(4) .
C9 C10 1.451(4) .
C10 C11 1.385(4) .
C10 C15 1.388(4) .
C11 C12 1.392(4) .
C12 C13 1.388(4) .
C13 C14 1.372(4) .
C14 C15 1.390(4) .
C15 C16 1.463(4) .
P1 C17 1.790(3) 2
P1 C17 1.790(3) 7_566
P1 C17 1.790(3) 8_656
P1 C17 1.790(3) .
C17 C18 1.372(5) .
C17 C22 1.407(5) .
C18 C19 1.392(5) .
C19 C20 1.362(6) .
C20 C21 1.371(6) .
C21 C22 1.372(5) .

loop_
_geom_torsion_atom_site_label_1
_geom_torsion_atom_site_label_2
_geom_torsion_atom_site_label_3
_geom_torsion_atom_site_label_4
_geom_torsion
_geom_torsion_site_symmetry_1
_geom_torsion_site_symmetry_4
C16 N4 C1 N1 -0.4(5) 5_656 .
C16 N4 C1 C2 -176.5(3) 5_656 .
C8 N1 C1 N4 -176.3(3) . .
Co1 N1 C1 N4 -3.7(4) . .
C8 N1 C1 C2 0.2(3) . .
Co1 N1 C1 C2 172.74(18) . .
N4 C1 C2 C7 176.6(3) . .
N1 C1 C2 C7 -0.1(3) . .
N4 C1 C2 C3 -1.5(5) . .
N1 C1 C2 C3 -178.2(3) . .
C7 C2 C3 C4 -1.3(4) . .
C1 C2 C3 C4 176.6(3) . .
C2 C3 C4 C5 0.8(5) . .
C3 C4 C5 C6 -0.1(5) . .
C4 C5 C6 C7 -0.2(5) . .
C3 C2 C7 C6 1.0(4) . .
C1 C2 C7 C6 -177.3(3) . .
C3 C2 C7 C8 178.3(3) . .
C1 C2 C7 C8 0.0(3) . .
C5 C6 C7 C2 -0.2(4) . .
C5 C6 C7 C8 -176.7(3) . .
C9 N3 C8 N1 -3.7(4) . .
C9 N3 C8 C7 175.1(3) . .
C1 N1 C8 N3 178.7(3) . .
Co1 N1 C8 N3 6.2(4) . .
C1 N1 C8 C7 -0.2(3) . .
Co1 N1 C8 C7 -172.66(18) . .
C2 C7 C8 N3 -178.9(3) . .
C6 C7 C8 N3 -2.0(5) . .
C2 C7 C8 N1 0.1(3) . .
C6 C7 C8 N1 177.0(3) . .
C8 N3 C9 N2 -1.5(4) . .
C8 N3 C9 C10 177.1(3) . .
C16 N2 C9 N3 177.9(3) . .
Co1 N2 C9 N3 3.6(4) . .
C16 N2 C9 C10 -0.9(3) . .
Co1 N2 C9 C10 -175.19(18) . .
N3 C9 C10 C11 2.1(5) . .
N2 C9 C10 C11 -179.1(3) . .
N3 C9 C10 C15 -177.6(3) . .
N2 C9 C10 C15 1.3(3) . .
C15 C10 C11 C12 -0.6(4) . .
C9 C10 C11 C12 179.8(3) . .
C10 C11 C12 C13 1.0(5) . .
C11 C12 C13 C14 -0.7(5) . .
C12 C13 C14 C15 0.0(5) . .
C11 C10 C15 C14 -0.1(4) . .
C9 C10 C15 C14 179.6(3) . .
C11 C10 C15 C16 179.2(3) . .
C9 C10 C15 C16 -1.1(3) . .
C13 C14 C15 C10 0.4(4) . .
C13 C14 C15 C16 -178.7(3) . .
C9 N2 C16 N4 -178.2(3) . 5_656
Co1 N2 C16 N4 -3.8(4) . 5_656
C9 N2 C16 C15 0.2(3) . .
Co1 N2 C16 C15 174.56(18) . .
C10 C15 C16 N4 179.1(3) . 5_656
C14 C15 C16 N4 -1.7(5) . 5_656
C10 C15 C16 N2 0.6(3) . .
C14 C15 C16 N2 179.8(3) . .
C17 P1 C17 C18 -114.6(3) 2 .
C17 P1 C17 C18 124.4(4) 7_566 .
C17 P1 C17 C18 6.4(3) 8_656 .
C17 P1 C17 C22 59.0(2) 2 .
C17 P1 C17 C22 -62.0(2) 7_566 .
C17 P1 C17 C22 -180.0(3) 8_656 .
C22 C17 C18 C19 3.7(5) . .
P1 C17 C18 C19 177.2(3) . .
C17 C18 C19 C20 -2.2(7) . .
C18 C19 C20 C21 0.0(7) . .
C19 C20 C21 C22 0.7(7) . .
C20 C21 C22 C17 0.9(6) . .
C18 C17 C22 C21 -3.1(5) . .
P1 C17 C22 C21 -176.9(3) . .
